data_4022310
loop_
_publ_author_name
'\'Elyse Bourque'
'Pierre Deslongchamps'
'Yves L. Dory'

_publ_section_title
;
 First Experimental and Theoretical Evidence of a Deactivating
 Enone Dienophile in the Transannular Diels-Alder Reaction
;
_journal_name_full 'Journal of Organic Chemistry'
_journal_page_first 2390
_journal_page_last 2397
_journal_paper_doi 10.1021/jo0265129
_journal_volume 68
_journal_year 2003
_chemical_formula_moiety 'C27 H40 O8'
_chemical_formula_sum 'C27 H40 O8'
_chemical_formula_weight 492.59
_space_group_IT_number 14
_symmetry_cell_setting monoclinic
_symmetry_space_group_name_Hall '-P 2ybc'
_symmetry_space_group_name_H-M 'P 1 21/c 1'
_atom_sites_solution_hydrogens geom
_atom_sites_solution_primary direct
_atom_sites_solution_secondary difmap
_cell_angle_alpha 90.00
_cell_angle_beta 106.430(6)
_cell_angle_gamma 90.00
_cell_formula_units_Z 4
_cell_length_a 15.8491(11)
_cell_length_b 9.845(17)
_cell_length_c 17.9449(12)
_cell_measurement_reflns_used 15
_cell_measurement_temperature 293(2)
_cell_measurement_theta_max 15
_cell_measurement_theta_min 6
_cell_volume 2686(5)
_computing_cell_refinement 'CAD4 Express (Enraf Nonius, 1994)'
_computing_data_collection 'CAD4 Express (Enraf Nonius, 1994)'
_computing_data_reduction 'XCAD4 (Harms & Wocadlo, 1995)'
_computing_structure_refinement 'SHELXL-97 (Sheldrick, 1997)'
_computing_structure_solution 'SHELXS-97 (Sheldrick, 1997)'
_diffrn_ambient_temperature 293(2)
_diffrn_detector 'scintillation LiI'
_diffrn_detector_dtime 1.195
_diffrn_measured_fraction_theta_full 0.538
_diffrn_measured_fraction_theta_max 0.538
_diffrn_measurement_device '\k-geometry diffractometer'
_diffrn_measurement_device_type 'Enraf Nonius CAD4'
_diffrn_measurement_method 'non-profiled omega/2theta scans'
_diffrn_radiation_monochromator graphite
_diffrn_radiation_source 'fine-focus sealed tube'
_diffrn_radiation_type CuK\a
_diffrn_radiation_wavelength 1.54184
_diffrn_reflns_av_R_equivalents 0.0088
_diffrn_reflns_av_sigmaI/netI 0.0249
_diffrn_reflns_limit_h_max 17
_diffrn_reflns_limit_h_min -18
_diffrn_reflns_limit_k_max 11
_diffrn_reflns_limit_k_min 0
_diffrn_reflns_limit_l_max 9
_diffrn_reflns_limit_l_min 0
_diffrn_reflns_number 5196
_diffrn_reflns_theta_full 65.07
_diffrn_reflns_theta_max 65.07
_diffrn_reflns_theta_min 2.91
_diffrn_source 'Enraf Nonius FR590'
_diffrn_standards_number 2
_exptl_absorpt_coefficient_mu 0.728
_exptl_absorpt_correction_T_max 0.9308
_exptl_absorpt_correction_T_min 0.7848
_exptl_absorpt_correction_type psi-scan
_exptl_crystal_colour colorless
_exptl_crystal_density_diffrn 1.218
_exptl_crystal_density_method 'not measured'
_exptl_crystal_description prism
_exptl_crystal_F_000 1064
_exptl_crystal_size_max 0.35
_exptl_crystal_size_mid 0.3
_exptl_crystal_size_min 0.1
_refine_diff_density_max 0.713
_refine_diff_density_min -0.303
_refine_diff_density_rms 0.072
_refine_ls_extinction_coef 0.0021(9)
_refine_ls_extinction_expression Fc^*^=kFc[1+0.001xFc^2^\l^3^/sin(2\q)]^-1/4^
_refine_ls_extinction_method SHELXL
_refine_ls_goodness_of_fit_ref 1.391
_refine_ls_hydrogen_treatment mixed
_refine_ls_matrix_type full
_refine_ls_number_parameters 318
_refine_ls_number_reflns 2457
_refine_ls_number_restraints 0
_refine_ls_restrained_S_all 1.391
_refine_ls_R_factor_all 0.1288
_refine_ls_R_factor_gt 0.1029
_refine_ls_shift/su_max 0.000
_refine_ls_shift/su_mean 0.000
_refine_ls_structure_factor_coef Fsqd
_refine_ls_weighting_details 'calc w=1/[\s^2^(Fo^2^)+(0.2000P)^2^+0.0000P] where P=(Fo^2^+2Fc^2^)/3'
_refine_ls_weighting_scheme calc
_refine_ls_wR_factor_gt 0.3085
_refine_ls_wR_factor_ref 0.3466
_reflns_number_gt 1700
_reflns_number_total 2457
_reflns_threshold_expression >2sigma(I)
_cod_data_source_file jo0265129si20030204_031629_2.cif
_cod_data_source_block 4
_cod_depositor_comments
;
The following automatic conversions were performed:
'_exptl_absorpt_correction_type' value 'PSI_scan' changed to 'psi-scan'
according to '/home/saulius/struct/CIF-dictionaries/cif_core.dic'
dictionary named 'cif_core.dic' version 2.4.1 from 2010-06-29.

Automatic conversion script
Id: cif_fix_enum 1527 2010-12-29 10:47:43Z saulius 
;
_cod_original_sg_symbol_H-M 'P 21/c'
_cod_database_code 4022310

loop_
_symmetry_equiv_pos_as_xyz
'x, y, z'
'-x, y+1/2, -z+1/2'
'-x, -y, -z'
'x, -y-1/2, z-1/2'

loop_
_atom_site_label
_atom_site_type_symbol
_atom_site_fract_x
_atom_site_fract_y
_atom_site_fract_z
_atom_site_U_iso_or_equiv
_atom_site_adp_type
_atom_site_occupancy
_atom_site_symmetry_multiplicity
_atom_site_calc_flag
_atom_site_refinement_flags
C31 C -0.1247(4) 0.2394(8) 0.1548(6) 0.087(3) Uani 1 1 d .
H31A H -0.1365 0.1499 0.1721 0.105 Uiso 1 1 calc R
H31B H -0.0913 0.2903 0.1997 0.105 Uiso 1 1 calc R
C29 C 0.3831(4) 0.2723(8) 0.1918(6) 0.101(4) Uani 1 1 d .
H29A H 0.3790 0.1834 0.2125 0.152 Uiso 1 1 calc R
H29B H 0.4434 0.2921 0.1954 0.152 Uiso 1 1 calc R
H29C H 0.3488 0.2754 0.1384 0.152 Uiso 1 1 calc R
C30 C 0.4064(5) 0.3802(8) 0.3236(6) 0.108(4) Uani 1 1 d .
H30A H 0.4036 0.2926 0.3463 0.162 Uiso 1 1 calc R
H30B H 0.3869 0.4484 0.3532 0.162 Uiso 1 1 calc R
H30C H 0.4659 0.3990 0.3238 0.162 Uiso 1 1 calc R
C28 C -0.1480(5) -0.1557(8) 0.0777(6) 0.102(4) Uani 1 1 d .
H28A H -0.2015 -0.1626 0.0361 0.153 Uiso 1 1 calc R
H28B H -0.1570 -0.0962 0.1171 0.153 Uiso 1 1 calc R
H28C H -0.1313 -0.2441 0.0995 0.153 Uiso 1 1 calc R
C25 C -0.3430(6) 0.4571(10) 0.0327(7) 0.126(5) Uani 1 1 d .
H25A H -0.3957 0.5110 0.0182 0.189 Uiso 1 1 calc R
H25B H -0.3288 0.4272 -0.0132 0.189 Uiso 1 1 calc R
H25C H -0.2955 0.5106 0.0640 0.189 Uiso 1 1 calc R
C26 C -0.4343(7) 0.2417(12) 0.0285(8) 0.152(5) Uani 1 1 d .
H26A H -0.4874 0.2940 0.0117 0.228 Uiso 1 1 calc R
H26B H -0.4434 0.1665 0.0594 0.228 Uiso 1 1 calc R
H26C H -0.4185 0.2083 -0.0160 0.228 Uiso 1 1 calc R
C27 C -0.3783(8) 0.3772(13) 0.1517(10) 0.159(7) Uani 1 1 d .
H27A H -0.4297 0.4339 0.1388 0.238 Uiso 1 1 calc R
H27B H -0.3295 0.4269 0.1841 0.238 Uiso 1 1 calc R
H27C H -0.3891 0.2981 0.1790 0.238 Uiso 1 1 calc R
O5 O 0.0006(3) 0.0170(4) 0.1570(3) 0.084(3) Uani 1 1 d .
O6 O -0.0796(3) -0.1023(5) 0.0482(4) 0.089(2) Uani 1 1 d .
O4 O -0.0026(3) 0.5668(4) 0.1364(4) 0.096(3) Uani 1 1 d .
C15 C 0.3033(5) 0.7357(7) 0.1479(5) 0.084(3) Uani 1 1 d .
O1 O 0.2318(3) 0.8114(4) 0.1202(4) 0.095(3) Uani 1 1 d .
O2 O 0.3772(3) 0.7786(5) 0.1533(5) 0.117(3) Uani 1 1 d .
C6 C 0.0886(4) 0.3787(6) 0.1894(5) 0.069(3) Uani 1 1 d .
H6 H 0.0932 0.4238 0.2391 0.083 Uiso 1 1 calc R
O3 O 0.4378(3) 0.5521(5) 0.2106(5) 0.127(3) Uani 1 1 d .
H3 H 0.4412 0.6339 0.2034 0.190 Uiso 1 1 calc R
C1 C 0.3470(4) 0.3813(7) 0.2399(6) 0.085(4) Uani 1 1 d .
C11 C 0.0170(4) 0.1490(6) 0.1326(5) 0.072(3) Uani 1 1 d .
H11 H 0.0495 0.1420 0.0937 0.087 Uiso 1 1 calc R
C7 C 0.0724(4) 0.2242(6) 0.2037(5) 0.067(3) Uani 1 1 d .
H7 H 0.0390 0.2221 0.2420 0.080 Uiso 1 1 calc R
O7 O -0.2056(3) 0.3072(6) 0.1199(5) 0.120(3) Uani 1 1 d .
O8 O -0.2771(4) 0.1195(8) 0.0988(6) 0.164(4) Uani 1 1 d .
C5 C 0.1782(3) 0.4099(6) 0.1710(6) 0.063(3) Uani 1 1 d .
C2 C 0.3531(4) 0.5194(7) 0.2069(6) 0.088(4) Uani 1 1 d .
C9 C 0.2359(4) 0.2117(7) 0.2591(5) 0.084(3) Uani 1 1 d .
H9 H 0.2843 0.1594 0.2847 0.101 Uiso 1 1 calc R
C3 C 0.2850(4) 0.6012(6) 0.1737(6) 0.082(3) Uani 1 1 d .
C14 C 0.0106(4) 0.4456(6) 0.1313(5) 0.077(3) Uani 1 1 d .
C4 C 0.1913(4) 0.5633(6) 0.1662(5) 0.077(3) Uani 1 1 d .
H4A H 0.1543 0.5964 0.1169 0.093 Uiso 1 1 calc R
H4B H 0.1727 0.6075 0.2072 0.093 Uiso 1 1 calc R
C21 C -0.2788(5) 0.2479(12) 0.1019(8) 0.128(5) Uani 1 1 d .
C10 C 0.2512(4) 0.3559(6) 0.2412(5) 0.072(3) Uani 1 1 d .
H10 H 0.2447 0.4078 0.2858 0.086 Uiso 1 1 calc R
C13 C -0.0477(4) 0.3629(7) 0.0687(5) 0.076(3) Uani 1 1 d .
H13A H -0.0188 0.3477 0.0285 0.091 Uiso 1 1 calc R
H13B H -0.1014 0.4134 0.0458 0.091 Uiso 1 1 calc R
C8 C 0.1578(4) 0.1542(7) 0.2407(6) 0.088(4) Uani 1 1 d .
H8 H 0.1555 0.0621 0.2516 0.106 Uiso 1 1 calc R
C17 C 0.1803(4) 0.3468(7) 0.0945(6) 0.083(4) Uani 1 1 d .
H17A H 0.1729 0.2503 0.0968 0.125 Uiso 1 1 calc R
H17B H 0.2358 0.3662 0.0851 0.125 Uiso 1 1 calc R
H17C H 0.1336 0.3840 0.0532 0.125 Uiso 1 1 calc R
C12 C -0.0714(4) 0.2258(6) 0.0971(6) 0.080(3) Uani 1 1 d .
H12 H -0.1062 0.1743 0.0522 0.096 Uiso 1 1 calc R
C18 C -0.0002(5) -0.0890(7) 0.1064(6) 0.093(4) Uani 1 1 d .
H18A H 0.0117 -0.1730 0.1358 0.112 Uiso 1 1 calc R
H18B H 0.0467 -0.0753 0.0823 0.112 Uiso 1 1 calc R
C23 C -0.3576(5) 0.3346(10) 0.0788(8) 0.091(4) Uani 1 1 d .
C16 C 0.2488(5) 0.9473(7) 0.0948(6) 0.107(4) Uani 1 1 d .
H16A H 0.1942 0.9954 0.0760 0.160 Uiso 1 1 calc R
H16B H 0.2767 0.9399 0.0540 0.160 Uiso 1 1 calc R
H16C H 0.2867 0.9959 0.1378 0.160 Uiso 1 1 calc R

loop_
_atom_site_aniso_label
_atom_site_aniso_U_11
_atom_site_aniso_U_22
_atom_site_aniso_U_33
_atom_site_aniso_U_23
_atom_site_aniso_U_13
_atom_site_aniso_U_12
C31 0.051(4) 0.094(5) 0.113(10) 0.007(5) 0.018(4) 0.006(3)
C29 0.059(4) 0.094(5) 0.147(12) -0.003(6) 0.022(5) 0.008(3)
C30 0.061(4) 0.099(5) 0.134(12) -0.001(5) -0.022(5) -0.005(3)
C28 0.072(4) 0.084(5) 0.140(13) -0.005(5) 0.015(5) -0.011(4)
C25 0.096(6) 0.135(8) 0.137(15) 0.032(8) 0.018(7) 0.025(5)
C26 0.107(7) 0.152(9) 0.180(17) -0.010(9) 0.014(8) 0.017(7)
C27 0.123(9) 0.158(11) 0.20(2) -0.021(11) 0.053(11) -0.026(7)
O5 0.070(3) 0.055(2) 0.111(8) 0.001(3) -0.003(3) -0.0041(19)
O6 0.090(3) 0.078(3) 0.091(7) -0.006(3) 0.012(3) -0.016(2)
O4 0.062(3) 0.071(3) 0.141(8) 0.006(3) 0.004(3) 0.007(2)
C15 0.070(4) 0.077(4) 0.091(11) -0.002(4) -0.004(4) -0.009(3)
O1 0.069(3) 0.069(3) 0.139(8) 0.005(3) 0.015(3) -0.009(2)
O2 0.064(3) 0.096(4) 0.181(9) 0.013(4) 0.019(4) -0.017(2)
C6 0.055(3) 0.066(4) 0.075(10) -0.003(4) -0.001(4) 0.000(3)
O3 0.048(2) 0.100(4) 0.216(9) 0.007(4) 0.010(3) -0.010(2)
C1 0.046(3) 0.080(4) 0.117(11) -0.003(5) 0.003(4) 0.002(3)
C11 0.057(3) 0.060(3) 0.088(10) 0.002(4) 0.002(4) 0.000(3)
C7 0.053(3) 0.062(3) 0.075(9) 0.003(4) 0.004(4) -0.001(2)
O7 0.056(3) 0.104(4) 0.184(9) 0.033(4) 0.009(3) 0.009(2)
O8 0.089(4) 0.115(5) 0.268(13) 0.009(6) 0.020(5) 0.008(4)
C5 0.043(3) 0.066(4) 0.070(10) -0.009(4) -0.001(3) -0.001(2)
C2 0.047(3) 0.084(4) 0.118(11) -0.006(5) -0.002(4) -0.001(3)
C9 0.047(3) 0.081(4) 0.108(10) 0.005(4) -0.005(4) 0.005(3)
C3 0.052(3) 0.069(4) 0.116(11) -0.011(4) 0.008(4) -0.008(3)
C14 0.049(3) 0.063(4) 0.107(11) 0.009(4) 0.005(4) 0.005(3)
C4 0.050(3) 0.059(3) 0.109(10) 0.005(4) 0.001(4) 0.002(2)
C21 0.066(5) 0.138(9) 0.173(16) 0.045(9) 0.021(6) 0.006(5)
C10 0.054(3) 0.065(4) 0.081(10) 0.004(4) -0.006(4) 0.001(3)
C13 0.060(3) 0.083(4) 0.071(9) 0.008(4) -0.003(4) -0.001(3)
C8 0.063(4) 0.063(4) 0.119(11) 0.008(4) -0.005(4) 0.007(3)
C17 0.056(4) 0.074(4) 0.107(12) -0.006(5) 0.000(4) -0.001(3)
C12 0.054(3) 0.063(4) 0.102(10) 0.003(4) -0.011(4) -0.005(3)
C18 0.072(4) 0.064(4) 0.136(12) -0.007(5) 0.016(5) -0.011(3)
C23 0.057(4) 0.129(7) 0.084(14) -0.001(7) 0.014(5) 0.011(4)
C16 0.095(5) 0.071(4) 0.142(12) 0.002(5) 0.013(6) -0.008(4)

loop_
_atom_type_symbol
_atom_type_description
_atom_type_scat_dispersion_real
_atom_type_scat_dispersion_imag
_atom_type_scat_source
C C 0.0181 0.0091 'International Tables Vol C Tables 4.2.6.8 and 6.1.1.4'
H H 0.0000 0.0000 'International Tables Vol C Tables 4.2.6.8 and 6.1.1.4'
O O 0.0492 0.0322 'International Tables Vol C Tables 4.2.6.8 and 6.1.1.4'

loop_
_geom_angle_atom_site_label_1
_geom_angle_atom_site_label_2
_geom_angle_atom_site_label_3
_geom_angle
O7 C31 C12 110.3(8)
C18 O5 C11 117.2(7)
C18 O6 C28 112.0(7)
O2 C15 O1 122.1(7)
O2 C15 C3 124.1(7)
O1 C15 C3 113.7(6)
C15 O1 C16 114.6(6)
C14 C6 C7 113.0(5)
C14 C6 C5 112.2(7)
C7 C6 C5 114.8(5)
C2 C1 C30 107.8(6)
C2 C1 C10 109.1(5)
C30 C1 C10 108.6(8)
C2 C1 C29 109.0(8)
C30 C1 C29 108.3(6)
C10 C1 C29 114.0(6)
O5 C11 C7 107.4(6)
O5 C11 C12 110.3(5)
C7 C11 C12 110.2(6)
C8 C7 C11 112.5(6)
C8 C7 C6 110.4(5)
C11 C7 C6 114.5(6)
C21 O7 C31 123.1(7)
C17 C5 C4 108.4(7)
C17 C5 C10 113.2(6)
C4 C5 C10 107.7(5)
C17 C5 C6 111.2(6)
C4 C5 C6 110.4(5)
C10 C5 C6 105.9(7)
C3 C2 O3 122.4(7)
C3 C2 C1 125.9(6)
O3 C2 C1 111.6(6)
C8 C9 C10 123.7(6)
C2 C3 C15 118.6(6)
C2 C3 C4 122.8(7)
C15 C3 C4 118.6(6)
O4 C14 C13 120.7(6)
O4 C14 C6 119.7(6)
C13 C14 C6 119.6(6)
C3 C4 C5 112.8(5)
O7 C21 O8 116.5(8)
O7 C21 C23 116.8(10)
O8 C21 C23 126.4(9)
C9 C10 C5 111.9(5)
C9 C10 C1 112.2(5)
C5 C10 C1 116.4(7)
C14 C13 C12 113.1(7)
C9 C8 C7 125.6(6)
C31 C12 C13 112.8(6)
C31 C12 C11 112.0(7)
C13 C12 C11 106.7(5)
O5 C18 O6 113.7(6)
C21 C23 C27 107.2(11)
C21 C23 C25 111.5(8)
C27 C23 C25 111.0(10)
C21 C23 C26 106.2(9)
C27 C23 C26 109.7(9)
C25 C23 C26 111.1(11)

loop_
_geom_bond_atom_site_label_1
_geom_bond_atom_site_label_2
_geom_bond_distance
C31 O7 1.424(8)
C31 C12 1.514(13)
C29 C1 1.582(11)
C30 C1 1.530(13)
C28 O6 1.433(10)
C25 C23 1.516(13)
C26 C23 1.583(14)
C27 C23 1.496(15)
O5 C18 1.381(9)
O5 C11 1.419(8)
O6 C18 1.396(9)
O4 C14 1.219(7)
C15 O2 1.222(8)
C15 O1 1.330(8)
C15 C3 1.459(10)
O1 C16 1.463(8)
C6 C14 1.523(9)
C6 C7 1.575(9)
C6 C5 1.577(10)
O3 C2 1.363(7)
C1 C2 1.497(11)
C1 C10 1.545(9)
C11 C7 1.522(10)
C11 C12 1.561(8)
C7 C8 1.497(8)
O7 C21 1.257(10)
O8 C21 1.267(12)
C5 C17 1.515(11)
C5 C4 1.530(9)
C5 C10 1.544(10)
C2 C3 1.343(9)
C9 C8 1.315(9)
C9 C10 1.490(9)
C3 C4 1.500(8)
C14 C13 1.481(10)
C21 C23 1.471(12)
C13 C12 1.528(9)
